data_4082381
loop_
_publ_author_name
'Li, Yufei'
'Kang, Youngjin'
'Lu, Jia-Sheng'
'Wyman, Ian'
'Ko, Soo-Byung'
'Wang, Suning'

_publ_section_title
;
 A Dual-Emissive Phosphine--Borane Lewis Pair with a U-Shaped Linker:
 Impact of Methylation and Complexation on Fluoride Binding Affinity
;
_journal_issue 4
_journal_name_full Organometallics
_journal_page_first 964
_journal_paper_doi 10.1021/om4011406
_journal_volume 33
_journal_year 2014
_chemical_formula_sum 'C108 H96 Au B2 Cl13 P2'
_chemical_formula_weight 2135.22
_chemical_name_systematic
; 
 ? 
;
_space_group_IT_number 15
_symmetry_cell_setting monoclinic
_symmetry_space_group_name_Hall '-C 2yc'
_symmetry_space_group_name_H-M 'C 1 2/c 1'
_atom_sites_solution_hydrogens geom
_atom_sites_solution_primary direct
_atom_sites_solution_secondary difmap
_audit_creation_method SHELXL-97
_cell_angle_alpha 90.00
_cell_angle_beta 107.259(2)
_cell_angle_gamma 90.00
_cell_formula_units_Z 4
_cell_length_a 21.703(3)
_cell_length_b 14.949(2)
_cell_length_c 32.914(5)
_cell_measurement_reflns_used 1864
_cell_measurement_temperature 293(2)
_cell_measurement_theta_max 19.41
_cell_measurement_theta_min 2.73
_cell_volume 10198(3)
_computing_cell_refinement 'Bruker SAINT'
_computing_data_collection 'Bruker APEX2'
_computing_data_reduction 'Bruker SAINT'
_computing_molecular_graphics 'Bruker SHELXTL'
_computing_publication_material 'Bruker SHELXTL'
_computing_structure_refinement 'SHELXL-97 (Sheldrick, 1997)'
_computing_structure_solution 'SHELXS-97 (Sheldrick, 1990)'
_diffrn_ambient_temperature 293(2)
_diffrn_measured_fraction_theta_full 0.991
_diffrn_measured_fraction_theta_max 0.991
_diffrn_measurement_device_type 'Bruker APEX-II CCD'
_diffrn_measurement_method '\f and \w scans'
_diffrn_radiation_monochromator graphite
_diffrn_radiation_source 'fine-focus sealed tube'
_diffrn_radiation_type MoK\a
_diffrn_radiation_wavelength 0.71073
_diffrn_reflns_av_R_equivalents 0.0851
_diffrn_reflns_av_sigmaI/netI 0.1294
_diffrn_reflns_limit_h_max 26
_diffrn_reflns_limit_h_min -26
_diffrn_reflns_limit_k_max 17
_diffrn_reflns_limit_k_min -18
_diffrn_reflns_limit_l_max 40
_diffrn_reflns_limit_l_min -35
_diffrn_reflns_number 21352
_diffrn_reflns_theta_full 26.00
_diffrn_reflns_theta_max 26.00
_diffrn_reflns_theta_min 2.80
_diffrn_standards_number 0
_exptl_absorpt_coefficient_mu 1.861
_exptl_absorpt_correction_T_max 0.9816
_exptl_absorpt_correction_T_min 0.9637
_exptl_absorpt_correction_type multi-scan
_exptl_crystal_density_diffrn 1.391
_exptl_crystal_density_method 'not measured'
_exptl_crystal_F_000 4336
_exptl_crystal_size_max 0.02
_exptl_crystal_size_mid 0.02
_exptl_crystal_size_min 0.01
_refine_diff_density_max 1.119
_refine_diff_density_min -1.085
_refine_diff_density_rms 0.132
_refine_ls_extinction_method none
_refine_ls_goodness_of_fit_ref 1.041
_refine_ls_hydrogen_treatment constr
_refine_ls_matrix_type full
_refine_ls_number_parameters 575
_refine_ls_number_reflns 9946
_refine_ls_number_restraints 0
_refine_ls_restrained_S_all 1.041
_refine_ls_R_factor_all 0.1156
_refine_ls_R_factor_gt 0.0696
_refine_ls_shift/su_max 0.013
_refine_ls_shift/su_mean 0.000
_refine_ls_structure_factor_coef Fsqd
_refine_ls_weighting_details 'calc w=1/[\s^2^(Fo^2^)+(0.0700P)^2^+0.0000P] where P=(Fo^2^+2Fc^2^)/3'
_refine_ls_weighting_scheme calc
_refine_ls_wR_factor_gt 0.1463
_refine_ls_wR_factor_ref 0.1706
_reflns_number_gt 6474
_reflns_number_total 9946
_reflns_threshold_expression >2sigma(I)
_cod_data_source_file om4011406_si_001.cif
_cod_data_source_block 1-Au
_cod_depositor_comments
;
The following automatic conversions were performed:

'_symmetry_cell_setting' value 'Monoclinic' changed to 'monoclinic'
according to
/usr/data/users/saulius/automatic-downloads/current/ACS/lib/dictionaries/cif_core.dic
dictionary named 'cif_core.dic' version 2.4.2 from 2011-04-26.

Automatic conversion script
Id: cif_fix_values 2281 2013-09-26 08:29:07Z andrius 
;
_cod_original_cell_volume 10198(2)
_cod_original_sg_symbol_H-M C2/c
_cod_database_code 4082381

loop_
_symmetry_equiv_pos_as_xyz
'x, y, z'
'-x, y, -z+1/2'
'x+1/2, y+1/2, z'
'-x+1/2, y+1/2, -z+1/2'
'-x, -y, -z'
'x, -y, z-1/2'
'-x+1/2, -y+1/2, -z'
'x+1/2, -y+1/2, z-1/2'

loop_
_atom_site_label
_atom_site_type_symbol
_atom_site_fract_x
_atom_site_fract_y
_atom_site_fract_z
_atom_site_U_iso_or_equiv
_atom_site_adp_type
_atom_site_occupancy
_atom_site_symmetry_multiplicity
_atom_site_calc_flag
_atom_site_refinement_flags
Au1 Au 0.0000 0.46366(3) 0.2500 0.03133(15) Uani 1 2 d S
P1 P 0.10698(9) 0.43448(12) 0.25513(6) 0.0280(4) Uani 1 1 d .
B1 B 0.0170(4) 0.2519(6) 0.0800(3) 0.033(2) Uani 1 1 d .
Cl1 Cl 0.0000 0.65013(19) 0.2500 0.0587(9) Uani 1 2 d S
Cl2 Cl 0.4473(2) 0.1619(3) 0.11944(15) 0.1384(15) Uani 1 1 d .
Cl3 Cl 0.3626(2) 0.1913(4) 0.03641(17) 0.174(2) Uani 1 1 d .
Cl4 Cl 0.4895(2) 0.1255(3) 0.04750(13) 0.1396(16) Uani 1 1 d .
Cl5 Cl 0.37298(18) 0.3463(3) 0.18902(12) 0.1271(14) Uani 1 1 d .
Cl6 Cl 0.3056(2) 0.2479(3) 0.23826(14) 0.1388(16) Uani 1 1 d .
Cl7 Cl 0.3997(3) 0.3801(3) 0.27820(13) 0.170(2) Uani 1 1 d .
C1 C 0.0792(3) 0.3096(5) 0.0860(2) 0.0320(17) Uani 1 1 d .
C2 C 0.1406(3) 0.2764(5) 0.1066(2) 0.0353(18) Uani 1 1 d .
H2A H 0.1448 0.2188 0.1176 0.042 Uiso 1 1 calc R
C3 C 0.1955(4) 0.3272(5) 0.1109(2) 0.0383(19) Uani 1 1 d .
H3A H 0.2358 0.3036 0.1251 0.046 Uiso 1 1 calc R
C4 C 0.1910(4) 0.4138(5) 0.0940(2) 0.0311(17) Uani 1 1 d .
C5 C 0.1297(4) 0.4478(5) 0.0730(2) 0.0367(18) Uani 1 1 d .
H5A H 0.1257 0.5047 0.0611 0.044 Uiso 1 1 calc R
C6 C 0.0755(4) 0.3972(5) 0.0698(2) 0.0358(18) Uani 1 1 d .
H6A H 0.0351 0.4217 0.0565 0.043 Uiso 1 1 calc R
C7 C 0.2493(3) 0.4666(5) 0.0940(2) 0.0359(17) Uani 1 1 d .
C8 C 0.2966(4) 0.4248(6) 0.0809(3) 0.044(2) Uani 1 1 d .
H8A H 0.2953 0.3629 0.0779 0.052 Uiso 1 1 calc R
C9 C 0.3466(4) 0.4722(6) 0.0720(2) 0.048(2) Uani 1 1 d .
H9A H 0.3794 0.4417 0.0651 0.058 Uiso 1 1 calc R
C10 C 0.3470(4) 0.5628(6) 0.0737(3) 0.048(2) Uani 1 1 d .
H10A H 0.3776 0.5946 0.0649 0.057 Uiso 1 1 calc R
C11 C 0.3015(4) 0.6090(6) 0.0884(2) 0.041(2) Uani 1 1 d .
C12 C 0.3007(4) 0.7042(6) 0.0890(3) 0.046(2) Uani 1 1 d .
H12A H 0.3291 0.7360 0.0781 0.055 Uiso 1 1 calc R
C13 C 0.2592(4) 0.7492(6) 0.1051(3) 0.048(2) Uani 1 1 d .
H13A H 0.2577 0.8113 0.1039 0.058 Uiso 1 1 calc R
C14 C 0.2184(4) 0.7022(5) 0.1237(3) 0.044(2) Uani 1 1 d .
H14A H 0.1919 0.7339 0.1361 0.053 Uiso 1 1 calc R
C15 C 0.2169(3) 0.6092(5) 0.1239(2) 0.0332(17) Uani 1 1 d .
C16 C 0.2548(3) 0.5613(5) 0.1026(2) 0.0326(18) Uani 1 1 d .
C17 C 0.1864(4) 0.5656(5) 0.1534(2) 0.0307(17) Uani 1 1 d .
C18 C 0.1268(4) 0.5899(5) 0.1575(2) 0.0346(18) Uani 1 1 d .
H18A H 0.1031 0.6341 0.1397 0.042 Uiso 1 1 calc R
C19 C 0.1011(3) 0.5509(4) 0.1871(2) 0.0281(16) Uani 1 1 d .
H19A H 0.0610 0.5685 0.1890 0.034 Uiso 1 1 calc R
C20 C 0.1364(3) 0.4847(4) 0.2140(2) 0.0288(16) Uani 1 1 d .
C21 C 0.1974(3) 0.4622(5) 0.2118(2) 0.0340(16) Uani 1 1 d .
H21A H 0.2219 0.4204 0.2307 0.041 Uiso 1 1 calc R
C22 C 0.2219(4) 0.5010(5) 0.1820(2) 0.0365(18) Uani 1 1 d .
H22A H 0.2626 0.4843 0.1808 0.044 Uiso 1 1 calc R
C23 C 0.0253(3) 0.1467(4) 0.0862(2) 0.0313(17) Uani 1 1 d .
C24 C 0.0531(4) 0.0945(5) 0.0599(2) 0.0359(18) Uani 1 1 d .
C25 C 0.0596(4) 0.0029(5) 0.0660(3) 0.046(2) Uani 1 1 d .
H25A H 0.0769 -0.0305 0.0482 0.055 Uiso 1 1 calc R
C26 C 0.0414(4) -0.0408(5) 0.0977(3) 0.0417(19) Uani 1 1 d .
C27 C 0.0160(4) 0.0102(5) 0.1237(2) 0.0398(19) Uani 1 1 d .
H27A H 0.0042 -0.0178 0.1455 0.048 Uiso 1 1 calc R
C28 C 0.0073(3) 0.1028(5) 0.1184(2) 0.0333(17) Uani 1 1 d .
C29 C -0.0211(4) 0.1520(5) 0.1484(2) 0.043(2) Uani 1 1 d .
H29A H -0.0388 0.1097 0.1639 0.064 Uiso 1 1 calc R
H29B H -0.0546 0.1913 0.1326 0.064 Uiso 1 1 calc R
H29C H 0.0120 0.1863 0.1681 0.064 Uiso 1 1 calc R
C30 C 0.0463(5) -0.1413(5) 0.1028(3) 0.065(3) Uani 1 1 d .
H30A H 0.0371 -0.1583 0.1285 0.097 Uiso 1 1 calc R
H30B H 0.0892 -0.1602 0.1041 0.097 Uiso 1 1 calc R
H30C H 0.0159 -0.1693 0.0789 0.097 Uiso 1 1 calc R
C31 C 0.0757(4) 0.1347(6) 0.0246(2) 0.052(2) Uani 1 1 d .
H31A H 0.1206 0.1214 0.0295 0.078 Uiso 1 1 calc R
H31B H 0.0697 0.1984 0.0241 0.078 Uiso 1 1 calc R
H31C H 0.0511 0.1099 -0.0022 0.078 Uiso 1 1 calc R
C32 C -0.0506(3) 0.3016(5) 0.0665(2) 0.0330(17) Uani 1 1 d .
C33 C -0.0964(4) 0.2861(5) 0.0269(2) 0.0361(18) Uani 1 1 d .
C34 C -0.1525(4) 0.3369(5) 0.0146(2) 0.044(2) Uani 1 1 d .
H34A H -0.1809 0.3287 -0.0125 0.053 Uiso 1 1 calc R
C35 C -0.1677(4) 0.3998(6) 0.0415(3) 0.045(2) Uani 1 1 d .
C36 C -0.1237(4) 0.4121(5) 0.0814(2) 0.0393(19) Uani 1 1 d .
H36A H -0.1336 0.4524 0.1000 0.047 Uiso 1 1 calc R
C37 C -0.0652(3) 0.3664(5) 0.0945(2) 0.0329(17) Uani 1 1 d .
C38 C -0.0205(4) 0.3897(5) 0.1372(2) 0.043(2) Uani 1 1 d .
H38A H 0.0107 0.3429 0.1466 0.065 Uiso 1 1 calc R
H38B H -0.0448 0.3965 0.1571 0.065 Uiso 1 1 calc R
H38C H 0.0012 0.4448 0.1353 0.065 Uiso 1 1 calc R
C39 C -0.2312(5) 0.4492(6) 0.0286(3) 0.066(3) Uani 1 1 d .
H39A H -0.2412 0.4694 0.0537 0.099 Uiso 1 1 calc R
H39B H -0.2647 0.4098 0.0128 0.099 Uiso 1 1 calc R
H39C H -0.2282 0.4997 0.0113 0.099 Uiso 1 1 calc R
C40 C -0.0848(4) 0.2182(6) -0.0036(2) 0.050(2) Uani 1 1 d .
H40A H -0.1224 0.2138 -0.0279 0.074 Uiso 1 1 calc R
H40B H -0.0762 0.1610 0.0103 0.074 Uiso 1 1 calc R
H40C H -0.0485 0.2362 -0.0126 0.074 Uiso 1 1 calc R
C41 C 0.1239(3) 0.3151(5) 0.2535(2) 0.0320(17) Uani 1 1 d .
C42 C 0.1310(4) 0.2740(5) 0.2170(2) 0.041(2) Uani 1 1 d .
H42A H 0.1280 0.3077 0.1928 0.050 Uiso 1 1 calc R
C43 C 0.1426(4) 0.1830(5) 0.2170(3) 0.048(2) Uani 1 1 d .
H43A H 0.1484 0.1560 0.1929 0.058 Uiso 1 1 calc R
C44 C 0.1455(4) 0.1323(5) 0.2525(3) 0.051(2) Uani 1 1 d .
H44A H 0.1528 0.0710 0.2522 0.061 Uiso 1 1 calc R
C45 C 0.1376(4) 0.1717(6) 0.2882(3) 0.052(2) Uani 1 1 d .
H45A H 0.1400 0.1372 0.3121 0.062 Uiso 1 1 calc R
C46 C 0.1259(4) 0.2644(5) 0.2886(3) 0.045(2) Uani 1 1 d .
H46A H 0.1195 0.2910 0.3126 0.054 Uiso 1 1 calc R
C47 C 0.1662(3) 0.4740(5) 0.3033(2) 0.0326(17) Uani 1 1 d .
C48 C 0.2263(4) 0.4346(6) 0.3190(2) 0.048(2) Uani 1 1 d .
H48A H 0.2351 0.3811 0.3074 0.057 Uiso 1 1 calc R
C49 C 0.2735(5) 0.4746(7) 0.3519(3) 0.063(3) Uani 1 1 d .
H49A H 0.3142 0.4489 0.3618 0.076 Uiso 1 1 calc R
C50 C 0.2602(5) 0.5524(7) 0.3700(3) 0.061(3) Uani 1 1 d .
H50A H 0.2918 0.5785 0.3924 0.073 Uiso 1 1 calc R
C51 C 0.2008(5) 0.5918(6) 0.3555(3) 0.062(3) Uani 1 1 d .
H51A H 0.1924 0.6447 0.3678 0.074 Uiso 1 1 calc R
C52 C 0.1527(4) 0.5528(5) 0.3222(3) 0.046(2) Uani 1 1 d .
H52A H 0.1120 0.5788 0.3127 0.055 Uiso 1 1 calc R
C53 C 0.4260(8) 0.1266(9) 0.0671(5) 0.119(5) Uani 1 1 d .
H53A H 0.4103 0.0650 0.0663 0.142 Uiso 1 1 calc R
C54 C 0.3807(6) 0.3027(9) 0.2394(4) 0.110(5) Uani 1 1 d .
H54A H 0.4150 0.2575 0.2457 0.131 Uiso 1 1 calc R

loop_
_atom_site_aniso_label
_atom_site_aniso_U_11
_atom_site_aniso_U_22
_atom_site_aniso_U_33
_atom_site_aniso_U_23
_atom_site_aniso_U_13
_atom_site_aniso_U_12
Au1 0.0236(2) 0.0389(3) 0.0324(2) 0.000 0.00973(17) 0.000
P1 0.0214(9) 0.0324(10) 0.0302(10) 0.0030(8) 0.0078(8) 0.0010(8)
B1 0.034(5) 0.043(5) 0.023(4) -0.004(4) 0.012(4) -0.003(4)
Cl1 0.0416(18) 0.0295(15) 0.107(3) 0.000 0.0260(18) 0.000
Cl2 0.134(4) 0.153(4) 0.139(4) 0.013(3) 0.058(3) -0.031(3)
Cl3 0.123(4) 0.194(5) 0.191(5) 0.073(4) 0.025(3) 0.025(4)
Cl4 0.180(4) 0.114(3) 0.124(3) -0.001(2) 0.042(3) 0.026(3)
Cl5 0.101(3) 0.158(3) 0.098(3) -0.017(2) -0.008(2) 0.048(3)
Cl6 0.109(3) 0.141(3) 0.154(4) -0.017(3) 0.020(3) 0.059(3)
Cl7 0.224(5) 0.127(3) 0.108(3) -0.045(3) -0.028(3) 0.050(4)
C1 0.027(4) 0.036(4) 0.034(4) -0.004(3) 0.010(3) -0.005(3)
C2 0.027(4) 0.034(4) 0.040(5) 0.000(3) 0.002(3) -0.003(3)
C3 0.024(4) 0.046(5) 0.040(5) -0.002(4) 0.003(3) 0.004(4)
C4 0.031(4) 0.032(4) 0.032(4) -0.002(3) 0.013(3) -0.002(3)
C5 0.039(4) 0.031(4) 0.041(5) 0.001(3) 0.013(4) -0.006(4)
C6 0.031(4) 0.035(4) 0.039(5) 0.000(3) 0.005(4) -0.001(4)
C7 0.030(4) 0.044(4) 0.034(4) 0.000(4) 0.009(3) -0.007(4)
C8 0.031(4) 0.051(5) 0.048(5) -0.007(4) 0.010(4) -0.003(4)
C9 0.026(4) 0.078(6) 0.044(5) -0.004(5) 0.016(4) -0.009(5)
C10 0.035(5) 0.071(6) 0.040(5) 0.001(4) 0.014(4) -0.013(4)
C11 0.029(4) 0.064(6) 0.025(4) -0.001(4) 0.003(3) -0.018(4)
C12 0.039(5) 0.054(6) 0.046(5) 0.004(4) 0.013(4) -0.016(4)
C13 0.056(6) 0.040(5) 0.044(5) 0.003(4) 0.008(4) -0.019(4)
C14 0.044(5) 0.044(5) 0.046(5) 0.005(4) 0.015(4) -0.003(4)
C15 0.024(4) 0.045(5) 0.031(4) 0.005(3) 0.010(3) -0.003(4)
C16 0.023(4) 0.045(5) 0.028(4) 0.000(3) 0.004(3) -0.016(3)
C17 0.034(4) 0.030(4) 0.029(4) -0.001(3) 0.011(3) -0.008(3)
C18 0.031(4) 0.034(4) 0.037(4) 0.005(3) 0.009(3) -0.004(3)
C19 0.024(4) 0.029(4) 0.031(4) -0.001(3) 0.009(3) 0.002(3)
C20 0.024(4) 0.027(4) 0.033(4) -0.002(3) 0.006(3) -0.003(3)
C21 0.024(4) 0.049(4) 0.031(4) 0.003(4) 0.011(3) 0.000(4)
C22 0.031(4) 0.043(4) 0.039(5) -0.002(4) 0.017(4) -0.001(4)
C23 0.028(4) 0.026(4) 0.035(4) -0.002(3) 0.002(3) -0.009(3)
C24 0.031(4) 0.038(5) 0.038(5) -0.011(4) 0.010(4) -0.008(4)
C25 0.047(5) 0.036(4) 0.055(6) -0.015(4) 0.016(4) -0.006(4)
C26 0.042(5) 0.029(4) 0.048(5) 0.000(4) 0.003(4) -0.003(4)
C27 0.043(5) 0.037(5) 0.037(5) 0.004(4) 0.009(4) -0.006(4)
C28 0.027(4) 0.037(4) 0.034(4) -0.004(3) 0.005(3) -0.007(3)
C29 0.034(5) 0.052(5) 0.040(5) 0.006(4) 0.007(4) 0.002(4)
C30 0.081(8) 0.041(5) 0.070(7) 0.002(5) 0.019(6) 0.002(5)
C31 0.055(6) 0.060(6) 0.042(5) -0.013(4) 0.017(4) -0.003(5)
C32 0.032(4) 0.037(4) 0.034(4) -0.001(3) 0.015(3) -0.009(3)
C33 0.030(4) 0.045(5) 0.031(4) 0.001(4) 0.005(3) -0.009(4)
C34 0.042(5) 0.056(5) 0.030(4) 0.001(4) 0.003(4) -0.008(4)
C35 0.030(4) 0.046(5) 0.057(6) 0.006(4) 0.012(4) -0.002(4)
C36 0.045(5) 0.033(4) 0.035(5) -0.001(3) 0.004(4) -0.002(4)
C37 0.030(4) 0.032(4) 0.034(4) -0.004(3) 0.005(3) -0.004(3)
C38 0.034(5) 0.046(5) 0.047(5) -0.011(4) 0.010(4) -0.001(4)
C39 0.061(6) 0.076(7) 0.052(6) 0.005(5) 0.003(5) 0.025(6)
C40 0.045(5) 0.072(6) 0.035(5) -0.011(4) 0.015(4) -0.002(5)
C41 0.023(4) 0.034(4) 0.038(4) 0.002(3) 0.009(3) -0.001(3)
C42 0.043(5) 0.042(5) 0.037(5) 0.006(4) 0.009(4) 0.001(4)
C43 0.062(6) 0.031(5) 0.048(5) -0.007(4) 0.011(4) 0.005(4)
C44 0.052(6) 0.029(4) 0.068(7) 0.006(4) 0.013(5) 0.007(4)
C45 0.054(6) 0.044(5) 0.056(6) 0.016(4) 0.015(5) 0.009(4)
C46 0.054(5) 0.039(5) 0.049(5) 0.006(4) 0.027(4) 0.006(4)
C47 0.028(4) 0.037(4) 0.034(4) 0.001(3) 0.011(3) -0.006(4)
C48 0.031(5) 0.065(6) 0.036(5) 0.004(4) -0.006(4) -0.001(4)
C49 0.044(5) 0.079(7) 0.056(6) 0.011(6) -0.001(5) -0.012(6)
C50 0.053(6) 0.067(7) 0.046(6) 0.010(5) -0.011(5) -0.027(5)
C51 0.071(7) 0.053(6) 0.053(6) -0.002(5) 0.006(5) -0.022(5)
C52 0.055(5) 0.041(5) 0.041(5) -0.005(4) 0.012(4) -0.006(4)
C53 0.159(15) 0.093(10) 0.119(12) 0.032(9) 0.064(11) -0.029(10)
C54 0.090(9) 0.118(10) 0.077(9) -0.036(7) -0.043(7) 0.054(8)

loop_
_atom_type_symbol
_atom_type_description
_atom_type_scat_dispersion_real
_atom_type_scat_dispersion_imag
_atom_type_scat_source
C C 0.0033 0.0016 'International Tables Vol C Tables 4.2.6.8 and 6.1.1.4'
H H 0.0000 0.0000 'International Tables Vol C Tables 4.2.6.8 and 6.1.1.4'
Au Au -2.0133 8.8022 'International Tables Vol C Tables 4.2.6.8 and 6.1.1.4'
B B 0.0013 0.0007 'International Tables Vol C Tables 4.2.6.8 and 6.1.1.4'
Cl Cl 0.1484 0.1585 'International Tables Vol C Tables 4.2.6.8 and 6.1.1.4'
P P 0.1023 0.0942 'International Tables Vol C Tables 4.2.6.8 and 6.1.1.4'

loop_
_geom_angle_atom_site_label_1
_geom_angle_atom_site_label_2
_geom_angle_atom_site_label_3
_geom_angle
_geom_angle_site_symmetry_1
P1 Au1 P1 158.31(9) 2
P1 Au1 Cl1 100.84(5) 2
P1 Au1 Cl1 100.84(5) .
C47 P1 C20 101.6(3) .
C47 P1 C41 104.3(3) .
C20 P1 C41 105.2(3) .
C47 P1 Au1 115.8(2) .
C20 P1 Au1 115.6(2) .
C41 P1 Au1 112.8(2) .
C1 B1 C32 118.0(6) .
C1 B1 C23 117.9(7) .
C32 B1 C23 124.0(7) .
C2 C1 C6 117.0(7) .
C2 C1 B1 122.0(7) .
C6 C1 B1 121.0(7) .
C3 C2 C1 121.7(7) .
C3 C2 H2A 119.2 .
C1 C2 H2A 119.2 .
C2 C3 C4 120.5(7) .
C2 C3 H3A 119.7 .
C4 C3 H3A 119.7 .
C5 C4 C3 118.5(7) .
C5 C4 C7 119.3(6) .
C3 C4 C7 121.9(7) .
C6 C5 C4 120.3(7) .
C6 C5 H5A 119.9 .
C4 C5 H5A 119.9 .
C5 C6 C1 122.0(7) .
C5 C6 H6A 119.0 .
C1 C6 H6A 119.0 .
C8 C7 C16 118.9(7) .
C8 C7 C4 118.2(7) .
C16 C7 C4 122.7(7) .
C7 C8 C9 122.2(8) .
C7 C8 H8A 118.9 .
C9 C8 H8A 118.9 .
C10 C9 C8 119.7(8) .
C10 C9 H9A 120.2 .
C8 C9 H9A 120.2 .
C9 C10 C11 120.6(8) .
C9 C10 H10A 119.7 .
C11 C10 H10A 119.7 .
C10 C11 C12 120.6(7) .
C10 C11 C16 120.5(8) .
C12 C11 C16 118.9(8) .
C13 C12 C11 121.0(8) .
C13 C12 H12A 119.5 .
C11 C12 H12A 119.5 .
C12 C13 C14 120.1(8) .
C12 C13 H13A 120.0 .
C14 C13 H13A 120.0 .
C15 C14 C13 121.5(8) .
C15 C14 H14A 119.3 .
C13 C14 H14A 119.3 .
C14 C15 C16 118.9(7) .
C14 C15 C17 117.3(7) .
C16 C15 C17 122.6(7) .
C15 C16 C11 118.7(7) .
C15 C16 C7 124.4(6) .
C11 C16 C7 116.8(7) .
C18 C17 C22 117.1(6) .
C18 C17 C15 124.1(7) .
C22 C17 C15 118.6(7) .
C19 C18 C17 122.5(7) .
C19 C18 H18A 118.7 .
C17 C18 H18A 118.7 .
C18 C19 C20 119.0(6) .
C18 C19 H19A 120.5 .
C20 C19 H19A 120.5 .
C21 C20 C19 119.4(7) .
C21 C20 P1 119.2(5) .
C19 C20 P1 121.1(5) .
C22 C21 C20 120.8(7) .
C22 C21 H21A 119.6 .
C20 C21 H21A 119.6 .
C21 C22 C17 121.0(7) .
C21 C22 H22A 119.5 .
C17 C22 H22A 119.5 .
C28 C23 C24 117.9(6) .
C28 C23 B1 121.0(6) .
C24 C23 B1 121.1(6) .
C25 C24 C23 119.8(7) .
C25 C24 C31 117.5(7) .
C23 C24 C31 122.7(7) .
C26 C25 C24 122.4(8) .
C26 C25 H25A 118.8 .
C24 C25 H25A 118.8 .
C27 C26 C25 117.6(7) .
C27 C26 C30 120.7(8) .
C25 C26 C30 121.7(8) .
C26 C27 C28 122.4(7) .
C26 C27 H27A 118.8 .
C28 C27 H27A 118.8 .
C23 C28 C27 119.9(7) .
C23 C28 C29 122.1(7) .
C27 C28 C29 118.0(7) .
C28 C29 H29A 109.5 .
C28 C29 H29B 109.5 .
H29A C29 H29B 109.5 .
C28 C29 H29C 109.5 .
H29A C29 H29C 109.5 .
H29B C29 H29C 109.5 .
C26 C30 H30A 109.5 .
C26 C30 H30B 109.5 .
H30A C30 H30B 109.5 .
C26 C30 H30C 109.5 .
H30A C30 H30C 109.5 .
H30B C30 H30C 109.5 .
C24 C31 H31A 109.5 .
C24 C31 H31B 109.5 .
H31A C31 H31B 109.5 .
C24 C31 H31C 109.5 .
H31A C31 H31C 109.5 .
H31B C31 H31C 109.5 .
C33 C32 C37 118.4(7) .
C33 C32 B1 121.6(6) .
C37 C32 B1 119.9(6) .
C34 C33 C32 119.9(7) .
C34 C33 C40 118.7(7) .
C32 C33 C40 121.3(7) .
C33 C34 C35 122.3(7) .
C33 C34 H34A 118.8 .
C35 C34 H34A 118.8 .
C36 C35 C34 117.6(8) .
C36 C35 C39 121.0(8) .
C34 C35 C39 121.3(8) .
C35 C36 C37 122.4(7) .
C35 C36 H36A 118.8 .
C37 C36 H36A 118.8 .
C36 C37 C32 119.1(7) .
C36 C37 C38 117.0(6) .
C32 C37 C38 123.9(7) .
C37 C38 H38A 109.5 .
C37 C38 H38B 109.5 .
H38A C38 H38B 109.5 .
C37 C38 H38C 109.5 .
H38A C38 H38C 109.5 .
H38B C38 H38C 109.5 .
C35 C39 H39A 109.5 .
C35 C39 H39B 109.5 .
H39A C39 H39B 109.5 .
C35 C39 H39C 109.5 .
H39A C39 H39C 109.5 .
H39B C39 H39C 109.5 .
C33 C40 H40A 109.5 .
C33 C40 H40B 109.5 .
H40A C40 H40B 109.5 .
C33 C40 H40C 109.5 .
H40A C40 H40C 109.5 .
H40B C40 H40C 109.5 .
C46 C41 C42 119.8(7) .
C46 C41 P1 118.1(6) .
C42 C41 P1 122.1(6) .
C43 C42 C41 120.0(7) .
C43 C42 H42A 120.0 .
C41 C42 H42A 120.0 .
C44 C43 C42 120.2(8) .
C44 C43 H43A 119.9 .
C42 C43 H43A 119.9 .
C45 C44 C43 120.3(8) .
C45 C44 H44A 119.9 .
C43 C44 H44A 119.9 .
C44 C45 C46 120.1(8) .
C44 C45 H45A 120.0 .
C46 C45 H45A 120.0 .
C41 C46 C45 119.6(8) .
C41 C46 H46A 120.2 .
C45 C46 H46A 120.2 .
C48 C47 C52 119.4(7) .
C48 C47 P1 122.0(6) .
C52 C47 P1 118.2(6) .
C47 C48 C49 120.1(9) .
C47 C48 H48A 119.9 .
C49 C48 H48A 119.9 .
C50 C49 C48 120.2(9) .
C50 C49 H49A 119.9 .
C48 C49 H49A 119.9 .
C51 C50 C49 120.6(9) .
C51 C50 H50A 119.7 .
C49 C50 H50A 119.7 .
C50 C51 C52 120.2(9) .
C50 C51 H51A 119.9 .
C52 C51 H51A 119.9 .
C51 C52 C47 119.5(8) .
C51 C52 H52A 120.3 .
C47 C52 H52A 120.3 .
Cl4 C53 Cl2 112.1(9) .
Cl4 C53 Cl3 112.4(7) .
Cl2 C53 Cl3 109.9(9) .
Cl4 C53 H53A 107.4 .
Cl2 C53 H53A 107.4 .
Cl3 C53 H53A 107.4 .
Cl7 C54 Cl5 113.5(8) .
Cl7 C54 Cl6 110.0(8) .
Cl5 C54 Cl6 108.5(6) .
Cl7 C54 H54A 108.3 .
Cl5 C54 H54A 108.3 .
Cl6 C54 H54A 108.3 .

loop_
_geom_bond_atom_site_label_1
_geom_bond_atom_site_label_2
_geom_bond_distance
_geom_bond_site_symmetry_2
Au1 P1 2.3188(18) 2
Au1 P1 2.3188(18) .
Au1 Cl1 2.787(3) .
P1 C47 1.819(7) .
P1 C20 1.822(7) .
P1 C41 1.826(7) .
B1 C1 1.564(11) .
B1 C32 1.585(11) .
B1 C23 1.590(11) .
Cl2 C53 1.730(15) .
Cl3 C53 1.738(15) .
Cl4 C53 1.686(15) .
Cl5 C54 1.742(14) .
Cl6 C54 1.817(15) .
Cl7 C54 1.682(11) .
C1 C2 1.395(10) .
C1 C6 1.408(10) .
C2 C3 1.384(10) .
C2 H2A 0.9300 .
C3 C4 1.400(10) .
C3 H3A 0.9300 .
C4 C5 1.399(10) .
C4 C7 1.493(10) .
C5 C6 1.377(10) .
C5 H5A 0.9300 .
C6 H6A 0.9300 .
C7 C8 1.375(10) .
C7 C16 1.441(11) .
C8 C9 1.397(11) .
C8 H8A 0.9300 .
C9 C10 1.356(12) .
C9 H9A 0.9300 .
C10 C11 1.404(11) .
C10 H10A 0.9300 .
C11 C12 1.424(11) .
C11 C16 1.427(10) .
C12 C13 1.352(11) .
C12 H12A 0.9300 .
C13 C14 1.403(11) .
C13 H13A 0.9300 .
C14 C15 1.391(11) .
C14 H14A 0.9300 .
C15 C16 1.422(10) .
C15 C17 1.480(9) .
C17 C18 1.388(10) .
C17 C22 1.409(10) .
C18 C19 1.386(9) .
C18 H18A 0.9300 .
C19 C20 1.395(9) .
C19 H19A 0.9300 .
C20 C21 1.387(9) .
C21 C22 1.375(10) .
C21 H21A 0.9300 .
C22 H22A 0.9300 .
C23 C28 1.399(10) .
C23 C24 1.425(10) .
C24 C25 1.385(11) .
C24 C31 1.514(10) .
C25 C26 1.385(11) .
C25 H25A 0.9300 .
C26 C27 1.377(11) .
C26 C30 1.512(11) .
C27 C28 1.400(11) .
C27 H27A 0.9300 .
C28 C29 1.502(10) .
C29 H29A 0.9600 .
C29 H29B 0.9600 .
C29 H29C 0.9600 .
C30 H30A 0.9600 .
C30 H30B 0.9600 .
C30 H30C 0.9600 .
C31 H31A 0.9600 .
C31 H31B 0.9600 .
C31 H31C 0.9600 .
C32 C33 1.405(10) .
C32 C37 1.435(10) .
C33 C34 1.389(10) .
C33 C40 1.500(10) .
C34 C35 1.397(11) .
C34 H34A 0.9300 .
C35 C36 1.387(10) .
C35 C39 1.509(11) .
C36 C37 1.394(10) .
C36 H36A 0.9300 .
C37 C38 1.492(10) .
C38 H38A 0.9600 .
C38 H38B 0.9600 .
C38 H38C 0.9600 .
C39 H39A 0.9600 .
C39 H39B 0.9600 .
C39 H39C 0.9600 .
C40 H40A 0.9600 .
C40 H40B 0.9600 .
C40 H40C 0.9600 .
C41 C46 1.374(10) .
C41 C42 1.396(10) .
C42 C43 1.382(11) .
C42 H42A 0.9300 .
C43 C44 1.379(11) .
C43 H43A 0.9300 .
C44 C45 1.368(11) .
C44 H44A 0.9300 .
C45 C46 1.410(11) .
C45 H45A 0.9300 .
C46 H46A 0.9300 .
C47 C48 1.384(10) .
C47 C52 1.403(10) .
C48 C49 1.387(12) .
C48 H48A 0.9300 .
C49 C50 1.376(13) .
C49 H49A 0.9300 .
C50 C51 1.367(13) .
C50 H50A 0.9300 .
C51 C52 1.396(11) .
C51 H51A 0.9300 .
C52 H52A 0.9300 .
C53 H53A 0.9800 .
C54 H54A 0.9800 .

loop_
_geom_torsion_atom_site_label_1
_geom_torsion_atom_site_label_2
_geom_torsion_atom_site_label_3
_geom_torsion_atom_site_label_4
_geom_torsion
_geom_torsion_site_symmetry_1
P1 Au1 P1 C47 -117.4(3) 2
Cl1 Au1 P1 C47 62.6(3) .
P1 Au1 P1 C20 123.9(2) 2
Cl1 Au1 P1 C20 -56.1(2) .
P1 Au1 P1 C41 2.7(3) 2
Cl1 Au1 P1 C41 -177.3(3) .
C32 B1 C1 C2 165.6(7) .
C23 B1 C1 C2 -16.5(10) .
C32 B1 C1 C6 -16.1(10) .
C23 B1 C1 C6 161.9(7) .
C6 C1 C2 C3 0.1(11) .
B1 C1 C2 C3 178.5(7) .
C1 C2 C3 C4 -0.9(11) .
C2 C3 C4 C5 0.3(11) .
C2 C3 C4 C7 -173.3(7) .
C3 C4 C5 C6 1.1(11) .
C7 C4 C5 C6 174.9(7) .
C4 C5 C6 C1 -2.1(11) .
C2 C1 C6 C5 1.5(11) .
B1 C1 C6 C5 -177.0(7) .
C5 C4 C7 C8 -127.4(8) .
C3 C4 C7 C8 46.2(10) .
C5 C4 C7 C16 45.9(10) .
C3 C4 C7 C16 -140.5(8) .
C16 C7 C8 C9 -6.1(12) .
C4 C7 C8 C9 167.5(7) .
C7 C8 C9 C10 -4.1(12) .
C8 C9 C10 C11 6.6(12) .
C9 C10 C11 C12 -178.2(8) .
C9 C10 C11 C16 1.1(12) .
C10 C11 C12 C13 -176.6(8) .
C16 C11 C12 C13 4.1(12) .
C11 C12 C13 C14 3.3(13) .
C12 C13 C14 C15 -3.6(13) .
C13 C14 C15 C16 -3.6(12) .
C13 C14 C15 C17 164.2(7) .
C14 C15 C16 C11 10.9(11) .
C17 C15 C16 C11 -156.3(7) .
C14 C15 C16 C7 -168.6(7) .
C17 C15 C16 C7 24.2(11) .
C10 C11 C16 C15 169.6(7) .
C12 C11 C16 C15 -11.2(11) .
C10 C11 C16 C7 -10.9(11) .
C12 C11 C16 C7 168.4(7) .
C8 C7 C16 C15 -167.3(7) .
C4 C7 C16 C15 19.4(11) .
C8 C7 C16 C11 13.2(10) .
C4 C7 C16 C11 -160.1(7) .
C14 C15 C17 C18 47.9(10) .
C16 C15 C17 C18 -144.7(7) .
C14 C15 C17 C22 -126.1(8) .
C16 C15 C17 C22 41.2(10) .
C22 C17 C18 C19 -2.4(11) .
C15 C17 C18 C19 -176.5(7) .
C17 C18 C19 C20 0.1(11) .
C18 C19 C20 C21 2.8(10) .
C18 C19 C20 P1 177.2(5) .
C47 P1 C20 C21 61.2(6) .
C41 P1 C20 C21 -47.4(6) .
Au1 P1 C20 C21 -172.5(5) .
C47 P1 C20 C19 -113.3(6) .
C41 P1 C20 C19 138.2(6) .
Au1 P1 C20 C19 13.0(6) .
C19 C20 C21 C22 -3.3(11) .
P1 C20 C21 C22 -177.9(6) .
C20 C21 C22 C17 1.0(11) .
C18 C17 C22 C21 1.8(11) .
C15 C17 C22 C21 176.2(7) .
C1 B1 C23 C28 117.2(8) .
C32 B1 C23 C28 -65.0(10) .
C1 B1 C23 C24 -61.0(9) .
C32 B1 C23 C24 116.8(8) .
C28 C23 C24 C25 1.9(11) .
B1 C23 C24 C25 -179.9(7) .
C28 C23 C24 C31 -178.7(7) .
B1 C23 C24 C31 -0.5(11) .
C23 C24 C25 C26 -1.5(12) .
C31 C24 C25 C26 179.1(7) .
C24 C25 C26 C27 0.0(12) .
C24 C25 C26 C30 177.4(8) .
C25 C26 C27 C28 1.1(12) .
C30 C26 C27 C28 -176.4(8) .
C24 C23 C28 C27 -0.8(10) .
B1 C23 C28 C27 -179.1(7) .
C24 C23 C28 C29 178.7(7) .
B1 C23 C28 C29 0.5(11) .
C26 C27 C28 C23 -0.7(11) .
C26 C27 C28 C29 179.7(7) .
C1 B1 C32 C33 114.3(8) .
C23 B1 C32 C33 -63.5(10) .
C1 B1 C32 C37 -63.5(9) .
C23 B1 C32 C37 118.6(8) .
C37 C32 C33 C34 3.9(11) .
B1 C32 C33 C34 -174.0(7) .
C37 C32 C33 C40 -178.9(7) .
B1 C32 C33 C40 3.2(11) .
C32 C33 C34 C35 -4.5(12) .
C40 C33 C34 C35 178.3(8) .
C33 C34 C35 C36 1.5(12) .
C33 C34 C35 C39 -175.3(8) .
C34 C35 C36 C37 2.0(12) .
C39 C35 C36 C37 178.8(8) .
C35 C36 C37 C32 -2.4(11) .
C35 C36 C37 C38 176.5(7) .
C33 C32 C37 C36 -0.6(10) .
B1 C32 C37 C36 177.3(7) .
C33 C32 C37 C38 -179.4(7) .
B1 C32 C37 C38 -1.5(11) .
C47 P1 C41 C46 53.5(7) .
C20 P1 C41 C46 160.1(6) .
Au1 P1 C41 C46 -73.0(6) .
C47 P1 C41 C42 -130.3(6) .
C20 P1 C41 C42 -23.8(7) .
Au1 P1 C41 C42 103.2(6) .
C46 C41 C42 C43 -2.6(12) .
P1 C41 C42 C43 -178.7(6) .
C41 C42 C43 C44 1.6(13) .
C42 C43 C44 C45 -0.6(13) .
C43 C44 C45 C46 0.6(14) .
C42 C41 C46 C45 2.5(12) .
P1 C41 C46 C45 178.8(6) .
C44 C45 C46 C41 -1.5(13) .
C20 P1 C47 C48 -79.3(7) .
C41 P1 C47 C48 29.9(7) .
Au1 P1 C47 C48 154.5(6) .
C20 P1 C47 C52 93.6(6) .
C41 P1 C47 C52 -157.2(6) .
Au1 P1 C47 C52 -32.6(6) .
C52 C47 C48 C49 -2.5(12) .
P1 C47 C48 C49 170.3(7) .
C47 C48 C49 C50 1.8(13) .
C48 C49 C50 C51 -0.9(14) .
C49 C50 C51 C52 0.6(14) .
C50 C51 C52 C47 -1.3(13) .
C48 C47 C52 C51 2.3(12) .
P1 C47 C52 C51 -170.8(6) .
